data_2225478
loop_
_publ_author_name
'Yang, Zhen-zhen'
'Xu, Feng'
'Chen, Hong-yun'

_publ_section_title
;
 1-[3-(4-Methoxyphenyl)-6-methyl-1,6-dihydro-1,2,4,5-tetrazin-1-yl]propanone
;
_journal_coeditor_code CI5067
_journal_issue 4
_journal_name_full 'Acta Crystallographica Section E'
_journal_page_first o969
_journal_paper_doi 10.1107/S1600536810011165
_journal_volume 66
_journal_year 2010
_chemical_formula_iupac 'C13 H16 N4 O2'
_chemical_formula_moiety 'C13 H16 N4 O2'
_chemical_formula_sum 'C13 H16 N4 O2'
_chemical_formula_weight 260.30
_chemical_name_systematic
;
1-[3-(4-Methoxyphenyl)-6-methyl-1,6-dihydro-1,2,4,5-tetrazin-1-yl]propanone
;
_space_group_IT_number 2
_symmetry_cell_setting triclinic
_symmetry_space_group_name_Hall '-P 1'
_symmetry_space_group_name_H-M 'P -1'
_atom_sites_solution_hydrogens geom
_atom_sites_solution_primary direct
_atom_sites_solution_secondary difmap
_audit_creation_method SHELXL-97
_cell_angle_alpha 113.232(6)
_cell_angle_beta 99.820(15)
_cell_angle_gamma 93.268(11)
_cell_formula_units_Z 2
_cell_length_a 8.345(2)
_cell_length_b 8.4898(19)
_cell_length_c 10.245(3)
_cell_measurement_reflns_used 1846
_cell_measurement_temperature 93(2)
_cell_measurement_theta_max 27.52
_cell_measurement_theta_min 3.38
_cell_volume 651.0(3)
_computing_cell_refinement 'CrystalClear (Rigaku/MSC, 2008)'
_computing_data_collection 'CrystalClear (Rigaku/MSC, 2008)'
_computing_data_reduction 'CrystalClear (Rigaku/MSC, 2008)'
_computing_molecular_graphics 'SHELXTL (Sheldrick, 2008)'
_computing_publication_material 'SHELXTL (Sheldrick, 2008)'
_computing_structure_refinement 'SHELXL97 (Sheldrick, 2008)'
_computing_structure_solution 'SHELXS97 (Sheldrick, 2008)'
_diffrn_ambient_temperature 93(2)
_diffrn_detector_area_resol_mean 28.5714
_diffrn_measured_fraction_theta_full 0.981
_diffrn_measured_fraction_theta_max 0.981
_diffrn_measurement_device_type 'Rigaku AFC10/Saturn724+'
_diffrn_measurement_method '\f and \w scans'
_diffrn_radiation_monochromator graphite
_diffrn_radiation_source 'Rotating Anode'
_diffrn_radiation_type MoK\a
_diffrn_radiation_wavelength 0.71073
_diffrn_reflns_av_R_equivalents 0.0222
_diffrn_reflns_av_sigmaI/netI 0.0351
_diffrn_reflns_limit_h_max 10
_diffrn_reflns_limit_h_min -10
_diffrn_reflns_limit_k_max 11
_diffrn_reflns_limit_k_min -11
_diffrn_reflns_limit_l_max 12
_diffrn_reflns_limit_l_min -13
_diffrn_reflns_number 6410
_diffrn_reflns_theta_full 27.48
_diffrn_reflns_theta_max 27.48
_diffrn_reflns_theta_min 3.38
_diffrn_standards_number 0
_exptl_absorpt_coefficient_mu 0.093
_exptl_absorpt_correction_type none
_exptl_crystal_colour Red
_exptl_crystal_density_diffrn 1.328
_exptl_crystal_density_method 'not measured'
_exptl_crystal_description Prism
_exptl_crystal_F_000 276
_exptl_crystal_size_max 0.50
_exptl_crystal_size_mid 0.37
_exptl_crystal_size_min 0.23
_refine_diff_density_max 0.317
_refine_diff_density_min -0.211
_refine_ls_extinction_method none
_refine_ls_goodness_of_fit_ref 0.998
_refine_ls_hydrogen_treatment constr
_refine_ls_matrix_type full
_refine_ls_number_parameters 175
_refine_ls_number_reflns 2920
_refine_ls_number_restraints 0
_refine_ls_restrained_S_all 0.998
_refine_ls_R_factor_all 0.0523
_refine_ls_R_factor_gt 0.0363
_refine_ls_shift/su_max 0.001
_refine_ls_shift/su_mean 0.000
_refine_ls_structure_factor_coef Fsqd
_refine_ls_weighting_details 'calc w=1/[\s^2^(Fo^2^)+(0.0282P)^2^+0.16P] where P=(Fo^2^+2Fc^2^)/3'
_refine_ls_weighting_scheme calc
_refine_ls_wR_factor_gt 0.0764
_refine_ls_wR_factor_ref 0.0814
_reflns_number_gt 2207
_reflns_number_total 2920
_reflns_threshold_expression I>2\s(I)
_cod_data_source_file ci5067.cif
_cod_data_source_block I
_cod_depositor_comments
;
The following automatic conversions were performed:
'_symmetry_cell_setting' value 'Triclinic' changed to 'triclinic'
according to '/home/saulius/struct/CIF-dictionaries/cif_core.dic'
dictionary named 'cif_core.dic' version 2.4.1 from 2010-06-29.

Automatic conversion script
Id: cif_fix_enum 1527 2010-12-29 10:47:43Z saulius 
;
_cod_database_code 2225478
_cod_database_fobs_code 2225478

loop_
_symmetry_equiv_pos_as_xyz
'x, y, z'
'-x, -y, -z'

loop_
_atom_site_type_symbol
_atom_site_label
_atom_site_fract_x
_atom_site_fract_y
_atom_site_fract_z
_atom_site_U_iso_or_equiv
_atom_site_adp_type
_atom_site_calc_flag
_atom_site_refinement_flags
_atom_site_occupancy
_atom_site_disorder_assembly
_atom_site_disorder_group
O O1 1.03435(11) 0.17376(12) 0.48191(9) 0.0240(2) Uani d . 1 . .
O O2 0.16763(10) 0.73207(11) 0.11227(10) 0.0240(2) Uani d . 1 . .
N N1 0.33360(12) 0.55086(13) 0.15664(11) 0.0189(2) Uani d . 1 . .
N N2 0.47200(12) 0.53199(13) 0.23910(11) 0.0186(2) Uani d . 1 . .
N N3 0.47565(13) 0.27926(13) 0.02813(11) 0.0209(2) Uani d . 1 . .
N N4 0.34190(13) 0.29167(14) -0.04264(11) 0.0224(2) Uani d . 1 . .
C C1 0.69924(15) 0.41266(16) 0.41273(13) 0.0193(3) Uani d . 1 . .
H H1 0.6425 0.5041 0.4631 0.023 Uiso calc R 1 . .
C C2 0.82340(15) 0.36341(16) 0.49081(13) 0.0198(3) Uani d . 1 . .
H H2 0.8512 0.4207 0.5938 0.024 Uiso calc R 1 . .
C C3 0.90723(14) 0.22979(16) 0.41785(13) 0.0179(3) Uani d . 1 . .
C C4 0.86288(15) 0.14452(16) 0.26693(13) 0.0213(3) Uani d . 1 . .
H H4 0.9183 0.0516 0.2169 0.026 Uiso calc R 1 . .
C C5 0.73919(15) 0.19411(16) 0.18974(13) 0.0198(3) Uani d . 1 . .
H H5 0.7102 0.1351 0.0869 0.024 Uiso calc R 1 . .
C C6 0.65589(14) 0.33049(15) 0.26145(13) 0.0166(3) Uani d . 1 . .
C C7 0.52322(15) 0.38258(16) 0.18025(13) 0.0174(3) Uani d . 1 . .
C C8 0.23071(15) 0.39564(16) 0.04682(13) 0.0197(3) Uani d . 1 . .
H H8 0.1475 0.4295 -0.0163 0.024 Uiso calc R 1 . .
C C9 0.14232(16) 0.29206(17) 0.11103(14) 0.0229(3) Uani d . 1 . .
H H9A 0.2213 0.2738 0.1846 0.027 Uiso calc R 1 . .
H H9B 0.0908 0.1798 0.0339 0.027 Uiso calc R 1 . .
H H9C 0.0577 0.3556 0.1561 0.027 Uiso calc R 1 . .
C C10 0.29499(15) 0.71638(16) 0.18095(13) 0.0188(3) Uani d . 1 . .
C C11 0.41530(15) 0.86447(16) 0.29536(13) 0.0211(3) Uani d . 1 . .
H H11A 0.5256 0.8546 0.2720 0.025 Uiso calc R 1 . .
H H11B 0.4215 0.8583 0.3906 0.025 Uiso calc R 1 . .
C C12 0.36603(17) 1.03756(17) 0.30564(15) 0.0267(3) Uani d . 1 . .
H H12A 0.3573 1.0429 0.2109 0.032 Uiso calc R 1 . .
H H12B 0.4492 1.1311 0.3782 0.032 Uiso calc R 1 . .
H H12C 0.2598 1.0506 0.3345 0.032 Uiso calc R 1 . .
C C13 1.07827(16) 0.24669(18) 0.63702(14) 0.0246(3) Uani d . 1 . .
H H13A 1.1083 0.3722 0.6737 0.030 Uiso calc R 1 . .
H H13B 1.1719 0.1957 0.6680 0.030 Uiso calc R 1 . .
H H13C 0.9848 0.2222 0.6757 0.030 Uiso calc R 1 . .

loop_
_atom_site_aniso_label
_atom_site_aniso_U_11
_atom_site_aniso_U_22
_atom_site_aniso_U_33
_atom_site_aniso_U_12
_atom_site_aniso_U_13
_atom_site_aniso_U_23
O1 0.0227(5) 0.0325(5) 0.0196(5) 0.0115(4) 0.0026(4) 0.0134(4)
O2 0.0192(5) 0.0280(5) 0.0261(5) 0.0064(4) 0.0008(4) 0.0134(4)
N1 0.0169(5) 0.0206(5) 0.0185(5) 0.0019(4) -0.0015(4) 0.0094(4)
N2 0.0166(5) 0.0217(5) 0.0192(5) 0.0028(4) 0.0004(4) 0.0114(4)
N3 0.0206(6) 0.0244(6) 0.0174(5) 0.0031(4) 0.0013(4) 0.0094(5)
N4 0.0210(6) 0.0256(6) 0.0195(5) 0.0030(5) 0.0004(5) 0.0096(5)
C1 0.0184(6) 0.0202(6) 0.0187(6) 0.0047(5) 0.0037(5) 0.0073(5)
C2 0.0205(6) 0.0224(6) 0.0151(6) 0.0019(5) 0.0014(5) 0.0073(5)
C3 0.0147(6) 0.0219(6) 0.0200(6) 0.0027(5) 0.0020(5) 0.0123(5)
C4 0.0239(7) 0.0220(6) 0.0199(6) 0.0088(5) 0.0065(5) 0.0091(5)
C5 0.0227(7) 0.0210(6) 0.0144(6) 0.0033(5) 0.0022(5) 0.0066(5)
C6 0.0147(6) 0.0182(6) 0.0181(6) 0.0001(5) 0.0017(5) 0.0096(5)
C7 0.0157(6) 0.0207(6) 0.0169(6) 0.0007(5) 0.0026(5) 0.0094(5)
C8 0.0173(6) 0.0218(6) 0.0180(6) 0.0017(5) -0.0015(5) 0.0083(5)
C9 0.0200(6) 0.0238(7) 0.0237(7) 0.0003(5) 0.0008(5) 0.0103(5)
C10 0.0188(6) 0.0232(6) 0.0184(6) 0.0053(5) 0.0057(5) 0.0118(5)
C11 0.0212(7) 0.0218(7) 0.0209(7) 0.0048(5) 0.0024(5) 0.0101(5)
C12 0.0261(7) 0.0213(7) 0.0332(8) 0.0049(5) 0.0047(6) 0.0120(6)
C13 0.0222(7) 0.0329(7) 0.0200(7) 0.0043(6) -0.0006(5) 0.0141(6)

loop_
_atom_type_symbol
_atom_type_description
_atom_type_scat_dispersion_real
_atom_type_scat_dispersion_imag
_atom_type_scat_source
C C 0.0033 0.0016 'International Tables Vol C Tables 4.2.6.8 and 6.1.1.4'
H H 0.0000 0.0000 'International Tables Vol C Tables 4.2.6.8 and 6.1.1.4'
N N 0.0061 0.0033 'International Tables Vol C Tables 4.2.6.8 and 6.1.1.4'
O O 0.0106 0.0060 'International Tables Vol C Tables 4.2.6.8 and 6.1.1.4'

loop_
_geom_angle_atom_site_label_1
_geom_angle_atom_site_label_2
_geom_angle_atom_site_label_3
_geom_angle_site_symmetry_1
_geom_angle_site_symmetry_3
_geom_angle
_geom_angle_publ_flag
C3 O1 C13 . . 118.23(10) ?
N2 N1 C10 . . 119.47(10) ?
N2 N1 C8 . . 118.20(10) ?
C10 N1 C8 . . 122.32(10) ?
C7 N2 N1 . . 113.70(10) ?
N4 N3 C7 . . 120.02(11) ?
N3 N4 C8 . . 115.25(10) ?
C2 C1 C6 . . 121.25(12) ?
C2 C1 H1 . . 119.4 ?
C6 C1 H1 . . 119.4 ?
C1 C2 C3 . . 119.76(11) ?
C1 C2 H2 . . 120.1 ?
C3 C2 H2 . . 120.1 ?
O1 C3 C2 . . 125.16(11) ?
O1 C3 C4 . . 115.33(11) ?
C2 C3 C4 . . 119.50(11) ?
C5 C4 C3 . . 120.48(12) ?
C5 C4 H4 . . 119.8 ?
C3 C4 H4 . . 119.8 ?
C4 C5 C6 . . 120.64(11) ?
C4 C5 H5 . . 119.7 ?
C6 C5 H5 . . 119.7 ?
C1 C6 C5 . . 118.35(11) ?
C1 C6 C7 . . 120.72(11) ?
C5 C6 C7 . . 120.91(11) ?
N2 C7 N3 . . 121.12(11) ?
N2 C7 C6 . . 121.13(11) ?
N3 C7 C6 . . 116.68(11) ?
N1 C8 N4 . . 106.07(9) ?
N1 C8 C9 . . 112.98(10) ?
N4 C8 C9 . . 110.99(10) ?
N1 C8 H8 . . 108.9 ?
N4 C8 H8 . . 108.9 ?
C9 C8 H8 . . 108.9 ?
C8 C9 H9A . . 109.5 ?
C8 C9 H9B . . 109.5 ?
H9A C9 H9B . . 109.5 ?
C8 C9 H9C . . 109.5 ?
H9A C9 H9C . . 109.5 ?
H9B C9 H9C . . 109.5 ?
O2 C10 N1 . . 119.15(11) ?
O2 C10 C11 . . 124.57(12) ?
N1 C10 C11 . . 116.27(10) ?
C10 C11 C12 . . 111.53(11) ?
C10 C11 H11A . . 109.3 ?
C12 C11 H11A . . 109.3 ?
C10 C11 H11B . . 109.3 ?
C12 C11 H11B . . 109.3 ?
H11A C11 H11B . . 108.0 ?
C11 C12 H12A . . 109.5 ?
C11 C12 H12B . . 109.5 ?
H12A C12 H12B . . 109.5 ?
C11 C12 H12C . . 109.5 ?
H12A C12 H12C . . 109.5 ?
H12B C12 H12C . . 109.5 ?
O1 C13 H13A . . 109.5 ?
O1 C13 H13B . . 109.5 ?
H13A C13 H13B . . 109.5 ?
O1 C13 H13C . . 109.5 ?
H13A C13 H13C . . 109.5 ?
H13B C13 H13C . . 109.5 ?

loop_
_geom_bond_atom_site_label_1
_geom_bond_atom_site_label_2
_geom_bond_site_symmetry_2
_geom_bond_distance
_geom_bond_publ_flag
O1 C3 . 1.3596(14) ?
O1 C13 . 1.4291(15) ?
O2 C10 . 1.2155(14) ?
N1 N2 . 1.3669(14) ?
N1 C10 . 1.3941(16) ?
N1 C8 . 1.4531(15) ?
N2 C7 . 1.3044(16) ?
N3 N4 . 1.2571(14) ?
N3 C7 . 1.4236(16) ?
N4 C8 . 1.4917(16) ?
C1 C2 . 1.3852(17) ?
C1 C6 . 1.3952(17) ?
C1 H1 . 0.95 ?
C2 C3 . 1.3911(17) ?
C2 H2 . 0.95 ?
C3 C4 . 1.3939(17) ?
C4 C5 . 1.3791(17) ?
C4 H4 . 0.95 ?
C5 C6 . 1.3995(17) ?
C5 H5 . 0.95 ?
C6 C7 . 1.4647(16) ?
C8 C9 . 1.5160(17) ?
C8 H8 . 1.00 ?
C9 H9A . 0.98 ?
C9 H9B . 0.98 ?
C9 H9C . 0.98 ?
C10 C11 . 1.5015(17) ?
C11 C12 . 1.5169(17) ?
C11 H11A . 0.99 ?
C11 H11B . 0.99 ?
C12 H12A . 0.98 ?
C12 H12B . 0.98 ?
C12 H12C . 0.98 ?
C13 H13A . 0.98 ?
C13 H13B . 0.98 ?
C13 H13C . 0.98 ?

loop_
_geom_torsion_atom_site_label_1
_geom_torsion_atom_site_label_2
_geom_torsion_atom_site_label_3
_geom_torsion_atom_site_label_4
_geom_torsion_site_symmetry_1
_geom_torsion_site_symmetry_2
_geom_torsion_site_symmetry_3
_geom_torsion_site_symmetry_4
_geom_torsion
_geom_torsion_publ_flag
C10 N1 N2 C7 . . . . -159.83(10) ?
C8 N1 N2 C7 . . . . 20.73(14) ?
C7 N3 N4 C8 . . . . -9.80(16) ?
C6 C1 C2 C3 . . . . 0.09(18) ?
C13 O1 C3 C2 . . . . 5.43(17) ?
C13 O1 C3 C4 . . . . -175.44(11) ?
C1 C2 C3 O1 . . . . 177.78(11) ?
C1 C2 C3 C4 . . . . -1.32(18) ?
O1 C3 C4 C5 . . . . -177.85(11) ?
C2 C3 C4 C5 . . . . 1.33(18) ?
C3 C4 C5 C6 . . . . -0.12(18) ?
C2 C1 C6 C5 . . . . 1.10(17) ?
C2 C1 C6 C7 . . . . 179.36(11) ?
C4 C5 C6 C1 . . . . -1.09(17) ?
C4 C5 C6 C7 . . . . -179.34(11) ?
N1 N2 C7 N3 . . . . 20.73(16) ?
N1 N2 C7 C6 . . . . -171.53(10) ?
N4 N3 C7 N2 . . . . -27.26(17) ?
N4 N3 C7 C6 . . . . 164.47(10) ?
C1 C6 C7 N2 . . . . 18.43(17) ?
C5 C6 C7 N2 . . . . -163.36(11) ?
C1 C6 C7 N3 . . . . -173.30(11) ?
C5 C6 C7 N3 . . . . 4.91(16) ?
N2 N1 C8 N4 . . . . -52.33(13) ?
C10 N1 C8 N4 . . . . 128.25(11) ?
N2 N1 C8 C9 . . . . 69.47(13) ?
C10 N1 C8 C9 . . . . -109.95(13) ?
N3 N4 C8 N1 . . . . 45.04(13) ?
N3 N4 C8 C9 . . . . -78.02(13) ?
N2 N1 C10 O2 . . . . -176.38(11) ?
C8 N1 C10 O2 . . . . 3.04(17) ?
N2 N1 C10 C11 . . . . 2.16(16) ?
C8 N1 C10 C11 . . . . -178.43(10) ?
O2 C10 C11 C12 . . . . -5.10(17) ?
N1 C10 C11 C12 . . . . 176.46(11) ?
